data_2205270
loop_
_publ_author_name
'Ouarsal, Rachid'
'Lachkar, Mohammed'
'Bolte, Michael '
'El Bali, Brahim'

_publ_section_title
;
 Trirubidium cobalt tetrachloride nitrate(V), Rb~3~CoCl~4~NO~3~
;
_journal_issue 3
_journal_name_full 'Acta Crystallographica Section E'
_journal_page_first i44
_journal_page_last i45
_journal_paper_doi 10.1107/S1600536805004289
_journal_volume 61
_journal_year 2005
_chemical_formula_iupac 'Rb3 Co Cl4 N1 O3'
_chemical_formula_moiety 'Rb3 Co Cl4 N1 O3'
_chemical_formula_structural 'Rb3 Co Cl4 N1 O3'
_chemical_formula_sum 'Cl4 Co N O3 Rb3'
_chemical_formula_weight 519.15
_chemical_name_systematic
;
Trirubidium cobalt tetrachloride nitrate(V), Rb~3~CoCl~4~NO~3~
;
_space_group_IT_number 62
_symmetry_cell_setting orthorhombic
_symmetry_space_group_name_Hall '-P 2ac 2n'
_symmetry_space_group_name_H-M 'P n m a'
_atom_sites_solution_hydrogens none
_atom_sites_solution_primary direct
_atom_sites_solution_secondary difmap
_audit_creation_method SHELXL97
_cell_angle_alpha 90.00
_cell_angle_beta 90.00
_cell_angle_gamma 90.00
_cell_formula_units_Z 4
_cell_length_a 9.3183(7)
_cell_length_b 10.0730(9)
_cell_length_c 12.4423(9)
_cell_measurement_reflns_used 16196
_cell_measurement_temperature 173(2)
_cell_measurement_theta_max 32.3
_cell_measurement_theta_min 3.8
_cell_volume 1167.87(16)
_computing_cell_refinement X-AREA
_computing_data_collection 'X-AREA (Stoe & Cie, 2001)'
_computing_data_reduction X-AREA
_computing_molecular_graphics 'DIAMOND (Brandenburg, 1999)'
_computing_publication_material SHELXL97
_computing_structure_refinement 'SHELXL97 (Sheldrick, 1997)'
_computing_structure_solution 'SHELXS97 (Sheldrick, 1997)'
_diffrn_ambient_temperature 173(2)
_diffrn_measured_fraction_theta_full 0.997
_diffrn_measured_fraction_theta_max 0.997
_diffrn_measurement_device_type 'Stoe IPDS-II two-circle'
_diffrn_measurement_method \w
_diffrn_radiation_monochromator graphite
_diffrn_radiation_source 'fine-focus sealed tube'
_diffrn_radiation_type MoK\a
_diffrn_radiation_wavelength 0.71073
_diffrn_reflns_av_R_equivalents 0.0609
_diffrn_reflns_av_sigmaI/netI 0.0253
_diffrn_reflns_limit_h_max 13
_diffrn_reflns_limit_h_min -13
_diffrn_reflns_limit_k_max 14
_diffrn_reflns_limit_k_min -14
_diffrn_reflns_limit_l_max 17
_diffrn_reflns_limit_l_min -17
_diffrn_reflns_number 18011
_diffrn_reflns_theta_full 30.02
_diffrn_reflns_theta_max 30.02
_diffrn_reflns_theta_min 3.94
_diffrn_standards_decay_% 0
_diffrn_standards_interval_time 0
_diffrn_standards_number 0
_exptl_absorpt_coefficient_mu 14.775
_exptl_absorpt_correction_T_max 0.361
_exptl_absorpt_correction_T_min 0.189
_exptl_absorpt_correction_type multi-scan
_exptl_absorpt_process_details '(MULABS; Spek, 1990; Blessing, 1995)'
_exptl_crystal_colour blue
_exptl_crystal_density_diffrn 2.953
_exptl_crystal_density_method 'not measured'
_exptl_crystal_description block
_exptl_crystal_F_000 948
_exptl_crystal_size_max 0.12
_exptl_crystal_size_mid 0.11
_exptl_crystal_size_min 0.07
_refine_diff_density_max 0.416
_refine_diff_density_min -0.485
_refine_ls_extinction_coef 0.0031(3)
_refine_ls_extinction_expression Fc^*^=kFc[1+0.001xFc^2^\l^3^/sin(2\q)]^-1/4^
_refine_ls_extinction_method SHELXL97
_refine_ls_goodness_of_fit_ref 1.015
_refine_ls_matrix_type full
_refine_ls_number_parameters 65
_refine_ls_number_reflns 1793
_refine_ls_number_restraints 0
_refine_ls_restrained_S_all 1.015
_refine_ls_R_factor_all 0.0248
_refine_ls_R_factor_gt 0.0200
_refine_ls_shift/su_max 0.001
_refine_ls_shift/su_mean 0.000
_refine_ls_structure_factor_coef Fsqd
_refine_ls_weighting_details 'calc w = 1/[\s^2^(Fo^2^)+(0.0233P)^2^] where P = (Fo^2^+2Fc^2^)/3'
_refine_ls_weighting_scheme calc
_refine_ls_wR_factor_gt 0.0416
_refine_ls_wR_factor_ref 0.0428
_reflns_number_gt 1596
_reflns_number_total 1793
_reflns_threshold_expression I>2\s(I)
_cod_data_source_file hb6150.cif
_cod_data_source_block I
_cod_depositor_comments
;
The following automatic conversions were performed:
'_geom_bond_publ_flag' value 'Yes' changed to 'yes' according to
'/home/saulius/struct/CIF-dictionaries/cif_core.dic' dictionary named
'cif_core.dic' version 2.4.1 from 2010-06-29 (20 times).

Automatic conversion script
Id: cif_fix_enum 1527 2010-12-29 10:47:43Z saulius 

The following automatic conversions were performed:

'_geom_bond_publ_flag' value 'Yes' changed to 'yes' according to
/home/saulius/struct/CIF-dictionaries/cif_core.dic dictionary named
'cif_core.dic' version 2.4.1 from 2010-06-29 (20 times).

Automatic conversion script
Id: cif_fix_values 1715 2011-07-08 13:25:40Z adriana 
;
_cod_database_code 2205270
_cod_database_fobs_code 2205270

loop_
_symmetry_equiv_pos_as_xyz
'x, y, z'
'-x+1/2, -y, z+1/2'
'-x, y+1/2, -z'
'x+1/2, -y+1/2, -z+1/2'
'-x, -y, -z'
'x-1/2, y, -z-1/2'
'x, -y-1/2, z'
'-x-1/2, y-1/2, z-1/2'

loop_
_atom_site_label
_atom_site_fract_x
_atom_site_fract_y
_atom_site_fract_z
_atom_site_U_iso_or_equiv
_atom_site_adp_type
_atom_site_calc_flag
_atom_site_refinement_flags
_atom_site_occupancy
_atom_site_type_symbol
Rb1 0.58800(3) 0.7500 0.46770(2) 0.03377(7) Uani d S 1 Rb
Rb2 0.11752(2) 0.49488(2) 0.320448(16) 0.03718(6) Uani d . 1 Rb
Co1 0.17994(4) 0.7500 0.59052(3) 0.03156(8) Uani d S 1 Co
Cl1 0.62423(8) 0.7500 0.73074(6) 0.03910(15) Uani d S 1 Cl
Cl2 0.30329(6) 0.56233(5) 0.55412(4) 0.04036(11) Uani d . 1 Cl
Cl3 0.97074(8) 0.7500 0.49510(6) 0.04051(15) Uani d S 1 Cl
N1 0.3405(3) 0.7500 0.27463(18) 0.0329(4) Uani d S 1 N
O1 0.40210(16) 0.64210(17) 0.29311(13) 0.0401(3) Uani d . 1 O
O2 0.2141(2) 0.7500 0.23954(19) 0.0402(4) Uani d S 1 O

loop_
_atom_site_aniso_label
_atom_site_aniso_U_11
_atom_site_aniso_U_22
_atom_site_aniso_U_33
_atom_site_aniso_U_12
_atom_site_aniso_U_13
_atom_site_aniso_U_23
Rb1 0.03532(13) 0.03422(13) 0.03177(11) 0.000 -0.00098(9) 0.000
Rb2 0.03975(10) 0.03417(11) 0.03763(10) -0.00110(6) -0.00170(7) 0.00247(7)
Co1 0.03301(17) 0.03051(17) 0.03117(17) 0.000 0.00100(12) 0.000
Cl1 0.0440(4) 0.0423(4) 0.0310(3) 0.000 -0.0034(2) 0.000
Cl2 0.0477(3) 0.0330(2) 0.0405(2) 0.00555(17) -0.00051(19) -0.00259(18)
Cl3 0.0369(3) 0.0459(4) 0.0387(3) 0.000 -0.0043(2) 0.000
N1 0.0326(11) 0.0356(12) 0.0305(10) 0.000 0.0020(8) 0.000
O1 0.0377(7) 0.0367(8) 0.0460(8) 0.0055(6) -0.0019(6) 0.0008(6)
O2 0.0336(10) 0.0410(11) 0.0459(11) 0.000 -0.0081(8) 0.000

loop_
_atom_type_symbol
_atom_type_description
_atom_type_scat_dispersion_real
_atom_type_scat_dispersion_imag
_atom_type_scat_source
Cl Cl 0.1484 0.1585 'International Tables Vol C Tables 4.2.6.8 and 6.1.1.4'
Co Co 0.3494 0.9721 'International Tables Vol C Tables 4.2.6.8 and 6.1.1.4'
N N 0.0061 0.0033 'International Tables Vol C Tables 4.2.6.8 and 6.1.1.4'
O O 0.0106 0.0060 'International Tables Vol C Tables 4.2.6.8 and 6.1.1.4'
Rb Rb -0.9393 2.9676 'International Tables Vol C Tables 4.2.6.8 and 6.1.1.4'

loop_
_geom_angle_atom_site_label_1
_geom_angle_atom_site_label_2
_geom_angle_atom_site_label_3
_geom_angle_site_symmetry_1
_geom_angle_site_symmetry_3
_geom_angle
O2 Rb1 O1 6_656 7_575 65.06(5)
O2 Rb1 O1 6_656 . 65.06(5)
O1 Rb1 O1 7_575 . 42.73(6)
O2 Rb1 Cl1 6_656 . 149.61(5)
O1 Rb1 Cl1 7_575 . 141.61(4)
O1 Rb1 Cl1 . . 141.61(4)
O2 Rb1 Cl2 6_656 5_666 78.395(16)
O1 Rb1 Cl2 7_575 5_666 117.60(3)
O1 Rb1 Cl2 . 5_666 76.83(3)
Cl1 Rb1 Cl2 . 5_666 92.871(11)
O2 Rb1 Cl2 6_656 3_656 78.395(16)
O1 Rb1 Cl2 7_575 3_656 76.83(3)
O1 Rb1 Cl2 . 3_656 117.60(3)
Cl1 Rb1 Cl2 . 3_656 92.871(11)
Cl2 Rb1 Cl2 5_666 3_656 143.13(2)
O2 Rb1 Cl2 6_656 . 127.30(4)
O1 Rb1 Cl2 7_575 . 88.85(3)
O1 Rb1 Cl2 . . 65.07(3)
Cl1 Rb1 Cl2 . . 76.557(15)
Cl2 Rb1 Cl2 5_666 . 74.876(15)
Cl2 Rb1 Cl2 3_656 . 141.687(13)
N1 Rb1 Cl2 . . 71.97(3)
O2 Rb1 Cl2 6_656 7_575 127.30(4)
O1 Rb1 Cl2 7_575 7_575 65.07(3)
O1 Rb1 Cl2 . 7_575 88.85(3)
Cl1 Rb1 Cl2 . 7_575 76.558(15)
Cl2 Rb1 Cl2 5_666 7_575 141.688(13)
Cl2 Rb1 Cl2 3_656 7_575 74.876(15)
N1 Rb1 Cl2 . 7_575 71.97(3)
Cl2 Rb1 Cl2 . 7_575 66.878(19)
O2 Rb1 Cl3 6_656 . 70.96(5)
O1 Rb1 Cl3 7_575 . 130.34(3)
O1 Rb1 Cl3 . . 130.34(3)
Cl1 Rb1 Cl3 . . 78.649(18)
Cl2 Rb1 Cl3 5_666 . 72.767(11)
Cl2 Rb1 Cl3 3_656 . 72.768(11)
N1 Rb1 Cl3 . . 139.29(4)
Cl2 Rb1 Cl3 . . 137.732(13)
Cl2 Rb1 Cl3 7_575 . 137.732(13)
O1 Rb2 O2 6_556 . 65.70(5)
O1 Rb2 O1 6_556 . 107.55(5)
O2 Rb2 O1 . . 42.53(5)
O1 Rb2 Cl2 6_556 2_564 76.26(3)
O2 Rb2 Cl2 . 2_564 75.40(5)
O1 Rb2 Cl2 . 2_564 77.77(3)
N1 Rb2 Cl2 . 2_564 80.32(4)
O1 Rb2 Cl2 6_556 . 131.63(4)
O2 Rb2 Cl2 . . 87.84(4)
O1 Rb2 Cl2 . . 64.10(3)
N1 Rb2 Cl2 . . 71.43(4)
Cl2 Rb2 Cl2 2_564 . 137.405(8)
O1 Rb2 Cl3 6_556 5_666 121.86(4)
O2 Rb2 Cl3 . 5_666 158.84(5)
O1 Rb2 Cl3 . 5_666 128.63(3)
N1 Rb2 Cl3 . 5_666 143.56(4)
Cl2 Rb2 Cl3 2_564 5_666 124.652(15)
Cl2 Rb2 Cl3 . 5_666 72.633(15)
O1 Rb2 Cl1 6_556 5_666 139.03(4)
O2 Rb2 Cl1 . 5_666 110.31(4)
O1 Rb2 Cl1 . 5_666 74.07(3)
N1 Rb2 Cl1 . 5_666 94.76(3)
Cl2 Rb2 Cl1 2_564 5_666 63.906(14)
Cl2 Rb2 Cl1 . 5_666 86.978(15)
Cl3 Rb2 Cl1 5_666 5_666 77.437(16)
O1 Rb2 Cl1 6_556 2_564 76.01(4)
O2 Rb2 Cl1 . 2_564 135.11(4)
O1 Rb2 Cl1 . 2_564 149.23(3)
N1 Rb2 Cl1 . 2_564 151.53(4)
Cl2 Rb2 Cl1 2_564 2_564 73.434(16)
Cl2 Rb2 Cl1 . 2_564 136.522(15)
Cl3 Rb2 Cl1 5_666 2_564 63.890(16)
Cl1 Rb2 Cl1 5_666 2_564 83.606(8)
O1 Rb2 Cl3 6_556 1_455 70.45(4)
O2 Rb2 Cl3 . 1_455 72.42(4)
O1 Rb2 Cl3 . 1_455 92.87(3)
N1 Rb2 Cl3 . 1_455 78.05(3)
Cl2 Rb2 Cl3 2_564 1_455 140.779(14)
Cl2 Rb2 Cl3 . 1_455 62.977(15)
Cl3 Rb2 Cl3 5_666 1_455 91.032(8)
Cl1 Rb2 Cl3 5_666 1_455 149.904(17)
Cl1 Rb2 Cl3 2_564 1_455 116.370(16)
Cl2 Co1 Cl2 . 7_575 113.67(3)
Cl2 Co1 Cl3 . 1_455 109.29(2)
Cl2 Co1 Cl3 7_575 1_455 109.29(2)
Cl2 Co1 Cl1 . 6_557 108.12(2)
Cl2 Co1 Cl1 7_575 6_557 108.12(2)
Cl3 Co1 Cl1 1_455 6_557 108.20(3)
Co1 Cl1 Rb1 6_657 . 172.75(3)
Co1 Cl1 Rb2 6_657 3_656 91.198(19)
Rb1 Cl1 Rb2 . 3_656 83.665(15)
Co1 Cl1 Rb2 6_657 5_666 91.197(19)
Rb1 Cl1 Rb2 . 5_666 83.665(15)
Rb2 Cl1 Rb2 3_656 5_666 89.477(19)
Co1 Cl1 Rb2 6_657 8_666 80.607(18)
Rb1 Cl1 Rb2 . 8_666 104.455(16)
Rb2 Cl1 Rb2 3_656 8_666 90.220(8)
Rb2 Cl1 Rb2 5_666 8_666 171.79(2)
Co1 Cl1 Rb2 6_657 2_565 80.607(18)
Rb1 Cl1 Rb2 . 2_565 104.454(16)
Rb2 Cl1 Rb2 3_656 2_565 171.79(2)
Rb2 Cl1 Rb2 5_666 2_565 90.220(8)
Rb2 Cl1 Rb2 8_666 2_565 88.910(19)
Co1 Cl2 Rb1 . 5_666 165.02(3)
Co1 Cl2 Rb1 . . 89.73(2)
Rb1 Cl2 Rb1 5_666 . 105.124(15)
Co1 Cl2 Rb2 . 2_565 93.222(19)
Rb1 Cl2 Rb2 5_666 2_565 81.636(13)
Rb1 Cl2 Rb2 . 2_565 103.190(16)
Co1 Cl2 Rb2 . . 94.50(2)
Rb1 Cl2 Rb2 5_666 . 84.115(13)
Rb1 Cl2 Rb2 . . 103.433(16)
Rb2 Cl2 Rb2 2_565 . 152.277(18)
Co1 Cl3 Rb2 1_655 3_656 81.858(18)
Co1 Cl3 Rb2 1_655 5_666 81.858(18)
Rb2 Cl3 Rb2 3_656 5_666 90.67(2)
Co1 Cl3 Rb1 1_655 . 154.12(3)
Rb2 Cl3 Rb1 3_656 . 80.033(14)
Rb2 Cl3 Rb1 5_666 . 80.033(14)
Co1 Cl3 Rb2 1_655 7_675 89.402(19)
Rb2 Cl3 Rb2 3_656 7_675 88.968(8)
Rb2 Cl3 Rb2 5_666 7_675 171.21(2)
Rb1 Cl3 Rb2 . 7_675 108.533(15)
Co1 Cl3 Rb2 1_655 1_655 89.402(19)
Rb2 Cl3 Rb2 3_656 1_655 171.21(2)
Rb2 Cl3 Rb2 5_666 1_655 88.968(8)
Rb1 Cl3 Rb2 . 1_655 108.533(15)
Rb2 Cl3 Rb2 7_675 1_655 90.047(19)
O1 N1 O1 . 7_575 120.7(2)
O1 N1 O2 . . 119.62(12)
O1 N1 O2 7_575 . 119.62(12)
N1 O1 Rb2 . 6_656 132.85(15)
N1 O1 Rb1 . . 94.80(13)
Rb2 O1 Rb1 6_656 . 98.09(5)
N1 O1 Rb2 . . 92.52(12)
Rb2 O1 Rb2 6_656 . 114.28(6)
Rb1 O1 Rb2 . . 126.82(6)
N1 O2 Rb1 . 6_556 134.84(18)
N1 O2 Rb2 . 7_575 99.80(8)
Rb1 O2 Rb2 6_556 7_575 100.77(5)
N1 O2 Rb2 . . 99.80(8)
Rb1 O2 Rb2 6_556 . 100.77(5)
Rb2 O2 Rb2 7_575 . 124.56(8)

loop_
_geom_bond_atom_site_label_1
_geom_bond_atom_site_label_2
_geom_bond_site_symmetry_2
_geom_bond_distance
_geom_bond_publ_flag
Rb1 O2 6_656 2.834(2) yes
Rb1 O1 7_575 2.9835(16) yes
Rb1 O1 . 2.9835(17) yes
Rb1 Cl1 . 3.2903(8) yes
Rb1 Cl2 5_666 3.3163(6) yes
Rb1 Cl2 3_656 3.3163(6) n
Rb1 Cl2 . 3.4305(6) yes
Rb1 Cl2 7_575 3.4305(6) n
Rb1 Cl3 . 3.5827(8) yes
Rb2 O1 6_556 2.8679(16) yes
Rb2 O2 . 2.9031(12) yes
Rb2 O1 . 3.0572(17) yes
Rb2 Cl2 2_564 3.4434(6) yes
Rb2 Cl2 . 3.4513(6) yes
Rb2 Cl3 5_666 3.4681(6) yes
Rb2 Cl1 5_666 3.5044(6) yes
Rb2 Cl1 2_564 3.5221(6) yes
Rb2 Cl3 1_455 3.6328(6) yes
Co1 Cl2 . 2.2583(6) yes
Co1 Cl2 7_575 2.2583(6) yes
Co1 Cl3 1_455 2.2825(8) yes
Co1 Cl1 6_557 2.2837(8) yes
Cl1 Co1 6_657 2.2837(8) ?
Cl1 Rb2 3_656 3.5045(6) ?
Cl1 Rb2 5_666 3.5045(6) ?
Cl1 Rb2 8_666 3.5221(6) ?
Cl1 Rb2 2_565 3.5221(6) ?
Cl2 Rb1 5_666 3.3163(6) ?
Cl2 Rb2 2_565 3.4434(6) ?
Cl3 Co1 1_655 2.2824(8) ?
Cl3 Rb2 3_656 3.4681(6) ?
Cl3 Rb2 5_666 3.4681(6) ?
Cl3 Rb2 7_675 3.6328(6) ?
Cl3 Rb2 1_655 3.6328(6) ?
N1 O1 . 1.250(2) n
N1 O1 7_575 1.250(2) ?
N1 O2 . 1.256(3) n
O1 Rb2 6_656 2.8679(16) ?
O2 Rb1 6_556 2.834(2) ?
O2 Rb2 7_575 2.9030(12) ?
